data_2010656
loop_
_publ_author_name
'Shashi Rekha, K.'
'Vyas,  K.'
'Haricharan Raju, C. M.'
'Chandrashekar, B.'
'Om Reddy, G.'

_publ_section_title
;
 Viox, a COX-II inhibitor
;
_journal_issue 2
_journal_name_full 'Acta Crystallographica Section C'
_journal_page_first e68
_journal_page_last e68
_journal_paper_doi 10.1107/S0108270100001062
_journal_volume 56
_journal_year 2000
_chemical_formula_moiety 'C17 H14 O4 S'
_chemical_formula_sum 'C17 H14 O4 S'
_chemical_formula_weight 314.36
_chemical_name_systematic
;
4-(4-methylsulfonylphenyl)-3-phenyl-2,5-dihydro-2-furanone
;
_space_group_IT_number 92
_symmetry_cell_setting tetragonal
_symmetry_space_group_name_Hall 'P 4abw 2nw'
_symmetry_space_group_name_H-M 'P 41 21 2'
_cell_angle_alpha 90
_cell_angle_beta 90
_cell_angle_gamma 90
_cell_formula_units_Z 8
_cell_length_a 11.374(2)
_cell_length_b 11.3740
_cell_length_c 22.939(3)
_cell_measurement_reflns_used 25
_cell_measurement_temperature 298.2
_cell_measurement_theta_max 29.1
_cell_measurement_theta_min 21.1
_cell_volume 2967.6(7)
_computing_cell_refinement 'MSC/AFC Diffractometer Control Software'
_computing_data_collection 'MSC/AFC Diffractometer Control Software (MSC, 1993)'
_computing_data_reduction 'teXsan (MSC, 1992-1997)'
_computing_publication_material 'teXsan (MSC, 1992-1997)'
_computing_structure_refinement 'teXsan (MSC, 1992-1997)'
_diffrn_ambient_temperature 298.2
_diffrn_measurement_device_type 'Rigaku AFC-7S'
_diffrn_measurement_method \w-2\q
_diffrn_radiation_monochromator graphite
_diffrn_radiation_source 'X-ray tube'
_diffrn_radiation_type 'Cu K\a'
_diffrn_radiation_wavelength 1.5418
_diffrn_reflns_av_R_equivalents .00000
_diffrn_reflns_av_sigmaI/netI .040
_diffrn_reflns_limit_h_max 13
_diffrn_reflns_limit_h_min 0
_diffrn_reflns_limit_k_max 9
_diffrn_reflns_limit_k_min 0
_diffrn_reflns_limit_l_max 26
_diffrn_reflns_limit_l_min 0
_diffrn_reflns_number 1682
_diffrn_reflns_reduction_process 'Lp corrections applied'
_diffrn_reflns_theta_max 70.07
_diffrn_reflns_theta_min 3.86
_diffrn_standards_decay_% .41
_diffrn_standards_interval_count 150
_diffrn_standards_number 3
_exptl_absorpt_coefficient_mu 2.082
_exptl_absorpt_correction_T_max .535
_exptl_absorpt_correction_T_min .390
_exptl_absorpt_correction_type '\y scan'
_exptl_absorpt_process_details '(North et al., 1968)'
_exptl_crystal_colour Yellow
_exptl_crystal_density_diffrn 1.407
_exptl_crystal_density_method 'not measured'
_exptl_crystal_description block
_exptl_crystal_F_000 1312.00
_exptl_crystal_size_max .50
_exptl_crystal_size_mid .50
_exptl_crystal_size_min .30
_refine_diff_density_max .23
_refine_diff_density_min -.36
_refine_ls_extinction_coef 1.22E-5(9)
_refine_ls_extinction_method 'Zachariasen (1967)'
_refine_ls_goodness_of_fit_all 1.740
_refine_ls_goodness_of_fit_ref 1.740
_refine_ls_hydrogen_treatment noref
_refine_ls_matrix_type full
_refine_ls_number_constraints 0
_refine_ls_number_parameters 200
_refine_ls_number_reflns 1656
_refine_ls_number_restraints 0
_refine_ls_R_factor_all .042
_refine_ls_R_factor_gt .042
_refine_ls_shift/su_max .005
_refine_ls_shift/su_mean .003
_refine_ls_structure_factor_coef F
_refine_ls_weighting_details 'w = 1/[\s^2^(Fo) + 0.00063|Fo|^2^]'
_refine_ls_weighting_scheme sigma
_refine_ls_wR_factor_all .059
_refine_ls_wR_factor_ref .059
_reflns_number_gt 1656
_reflns_number_total 1682
_reflns_threshold_expression I>0
_cod_data_source_file qa0199.cif
_cod_data_source_block I
_cod_original_cell_volume 2967.6(9)
_cod_database_code 2010656

loop_
_symmetry_equiv_pos_as_xyz
'  +x,  +y,  +z'
'  -x,  -y,1/2+z'
1/2-y,1/2+x,1/4+z
1/2+y,1/2-x,3/4+z
'  +y,  +x,  -z'
'  -y,  -x,1/2-z'
1/2-x,1/2+y,1/4-z
1/2+x,1/2-y,3/4-z

loop_
_atom_site_label
_atom_site_fract_x
_atom_site_fract_y
_atom_site_fract_z
_atom_site_U_iso_or_equiv
_atom_site_adp_type
_atom_site_calc_flag
_atom_site_calc_attached_atom
_atom_site_refinement_flags
_atom_site_occupancy
S(1) .35342(5) -.38417(5) .87720(2) .0513(2) Uani d ? . 1.000
O(1) .3495(3) .2797(2) .74400(10) .0878(8) Uani d ? . 1.000
O(2) .5064(3) .3277(2) .69050(10) .1080(10) Uani d ? . 1.000
O(3) .4527(2) -.3909(2) .91551(8) .0694(6) Uani d ? . 1.000
O(4) .2377(2) -.3938(2) .90181(9) .0734(7) Uani d ? . 1.000
C(1) .6892(3) .1130(4) .70600(10) .0850(10) Uani d ? . 1.000
C(2) .7860(4) .0614(5) .6820(2) .1000(10) Uani d ? . 1.000
C(3) .7747(4) -.0355(4) .6457(2) .0960(10) Uani d ? . 1.000
C(4) .6636(4) -.0784(3) .6334(2) .0800(10) Uani d ? . 1.000
C(5) .5661(3) -.0258(3) .65790(10) .0632(8) Uani d ? . 1.000
C(6) .5778(3) .0703(2) .69430(10) .0579(7) Uani d ? . 1.000
C(7) .4750(3) .1258(2) .72170(10) .0593(7) Uani d ? . 1.000
C(8) .4502(4) .2538(3) .7156(2) .0780(10) Uani d ? . 1.000
C(9) .3046(3) .1748(3) .77070(10) .0719(9) Uani d ? . 1.000
C(10) .3909(2) .0800(2) .75510(10) .0525(7) Uani d ? . 1.000
C(11) .3796(2) -.0379(2) .78010(10) .0474(6) Uani d ? . 1.000
C(12) .4799(2) -.1056(2) .79090(10) .0478(6) Uani d ? . 1.000
C(13) .4708(2) -.2112(2) .82020(10) .0474(6) Uani d ? . 1.000
C(14) .3615(2) -.2510(2) .83870(10) .0470(6) Uani d ? . 1.000
C(15) .2608(2) -.1862(3) .82720(10) .0580(7) Uani d ? . 1.000
C(16) .2704(2) -.0800(3) .79820(10) .0576(7) Uani d ? . 1.000
C(17) .3703(3) -.4915(3) .82320(10) .0633(8) Uani d ? . 1.000
H(1) .6973 .1841 .7311 .089 Uiso c ? . 1.000
H(2) .8661 .0919 .6942 .106 Uiso c ? . 1.000
H(3) .8447 -.0664 .6303 .103 Uiso c ? . 1.000
H(4) .6594 -.1426 .6080 .088 Uiso c ? . 1.000
H(5) .4898 -.0582 .6504 .067 Uiso c ? . 1.000
H(6) .5554 -.0774 .7779 .049 Uiso c ? . 1.000
H(7) .5395 -.2581 .8261 .049 Uiso c ? . 1.000
H(8) .1871 -.2132 .8398 .061 Uiso c ? . 1.000
H(9) .1993 -.0324 .7913 .058 Uiso c ? . 1.000
H(10) .3612 -.5707 .8382 .070 Uiso c ? . 1.000
H(11) .3124 -.4836 .7921 .070 Uiso c ? . 1.000
H(12) .4464 -.4887 .8045 .070 Uiso c ? . 1.000
H(13) .2975 .1837 .8122 .077 Uiso c ? . 1.000
H(14) .2266 .1562 .7561 .077 Uiso c ? . 1.000

loop_
_atom_site_aniso_label
_atom_site_aniso_U_11
_atom_site_aniso_U_22
_atom_site_aniso_U_33
_atom_site_aniso_U_12
_atom_site_aniso_U_13
_atom_site_aniso_U_23
S(1) .0503(4) .0537(3) .0498(4) -.0071(2) .0017(2) .0050(3)
O(1) .116(2) .0470(10) .100(2) .0160(10) -.014(2) -.0010(10)
O(2) .161(3) .0510(10) .112(2) -.022(2) -.006(2) .0230(10)
O(3) .0720(10) .0740(10) .0620(10) -.0100(10) -.0160(10) .0140(10)
O(4) .0660(10) .077(2) .0780(10) -.0110(10) .0250(10) .0100(10)
C(1) .078(2) .100(3) .077(2) -.037(2) .008(2) -.008(2)
C(2) .073(2) .133(4) .093(2) -.035(2) .016(2) -.004(3)
C(3) .084(3) .111(3) .092(2) .001(2) .032(2) .034(2)
C(4) .103(3) .066(2) .072(2) .000(2) .020(2) .008(2)
C(5) .076(2) .0540(10) .0600(10) -.0090(10) -.0020(10) .0050(10)
C(6) .071(2) .0510(10) .0520(10) -.0170(10) -.0040(10) .0070(10)
C(7) .076(2) .0440(10) .0580(10) -.0080(10) -.0160(10) .0030(10)
C(8) .114(3) .045(2) .074(2) -.010(2) -.017(2) .0060(10)
C(9) .082(2) .053(2) .081(2) .017(2) -.010(2) -.0060(10)
C(10) .0600(10) .0470(10) .0510(10) .0030(10) -.0110(10) -.0030(10)
C(11) .0470(10) .0460(10) .0490(10) .0020(10) -.0030(10) -.0040(10)
C(12) .0400(10) .0490(10) .0540(10) -.0025(9) .0000(10) .0040(10)
C(13) .0370(10) .0500(10) .0550(10) .0017(9) -.0020(10) .0030(10)
C(14) .0450(10) .0480(10) .0480(10) -.0020(10) .0010(10) -.0010(10)
C(15) .0380(10) .067(2) .069(2) .0010(10) .0060(10) .0060(10)
C(16) .0430(10) .060(2) .070(2) .0060(10) -.0010(10) .0030(10)
C(17) .073(2) .0530(10) .064(2) -.0010(10) -.0030(10) .0000(10)

loop_
_atom_type_symbol
_atom_type_scat_dispersion_real
_atom_type_scat_dispersion_imag
_atom_type_scat_source
S .319 .557
;International Tables for Crystallography
(1992, Vol. C, Tables 4.2.6.8 and 6.1.1.1)
;
O .047 .032
;International Tables for Crystallography
(1992, Vol. C, Tables 4.2.6.8 and 6.1.1.1)
;
C .017 .009
;International Tables for Crystallography
(1992, Vol. C, Tables 4.2.6.8 and 6.1.1.1)
;
H .000 .000
;International Tables for Crystallography
(1992, Vol. C, Table 6.1.1.2)
;

loop_
_geom_angle_atom_site_label_1
_geom_angle_atom_site_label_2
_geom_angle_atom_site_label_3
_geom_angle
_geom_angle_publ_flag
O(3) S(1) O(4) 118.50(10) yes
O(3) S(1) C(14) 108.30(10) yes
O(3) S(1) C(17) 108.10(10) yes
O(4) S(1) C(14) 108.10(10) yes
O(4) S(1) C(17) 109.00(10) yes
C(14) S(1) C(17) 103.90(10) yes
C(8) O(1) C(9) 109.1(2) yes
C(2) C(1) C(6) 120.6(3) yes
C(2) C(1) H(1) 120.5 no
C(6) C(1) H(1) 118.8 no
C(1) C(2) C(3) 120.6(4) yes
C(1) C(2) H(2) 117.8 no
C(3) C(2) H(2) 121.4 no
C(2) C(3) C(4) 119.2(4) yes
C(2) C(3) H(3) 116.3 no
C(4) C(3) H(3) 124.4 no
C(3) C(4) C(5) 119.8(4) yes
C(3) C(4) H(4) 116.8 no
C(5) C(4) H(4) 123.4 no
C(4) C(5) C(6) 120.8(3) yes
C(4) C(5) H(5) 119.1 no
C(6) C(5) H(5) 120.0 no
C(1) C(6) C(5) 119.0(3) yes
C(1) C(6) C(7) 119.6(3) yes
C(5) C(6) C(7) 121.4(3) yes
C(6) C(7) C(8) 122.1(3) yes
C(6) C(7) C(10) 130.5(3) yes
C(8) C(7) C(10) 107.4(3) yes
O(1) C(8) O(2) 122.0(3) yes
O(1) C(8) C(7) 109.2(3) yes
O(2) C(8) C(7) 128.8(4) yes
O(1) C(9) C(10) 105.2(3) yes
O(1) C(9) H(13) 111.4 no
O(1) C(9) H(14) 111.1 no
C(10) C(9) H(13) 111.5 no
C(10) C(9) H(14) 111.0 no
H(13) C(9) H(14) 106.7 no
C(7) C(10) C(9) 109.0(3) yes
C(7) C(10) C(11) 130.3(3) yes
C(9) C(10) C(11) 120.4(3) yes
C(10) C(11) C(12) 120.1(2) yes
C(10) C(11) C(16) 120.6(2) yes
C(12) C(11) C(16) 119.0(2) yes
C(11) C(12) C(13) 120.3(2) yes
C(11) C(12) H(6) 119.3 no
C(13) C(12) H(6) 120.4 no
C(12) C(13) C(14) 119.9(2) yes
C(12) C(13) H(7) 119.6 no
C(14) C(13) H(7) 120.4 no
S(1) C(14) C(13) 118.8(2) yes
S(1) C(14) C(15) 120.7(2) yes
C(13) C(14) C(15) 120.5(2) yes
C(14) C(15) C(16) 119.4(2) yes
C(14) C(15) H(8) 120.3 no
C(16) C(15) H(8) 120.3 no
C(11) C(16) C(15) 120.9(2) yes
C(11) C(16) H(9) 119.6 no
C(15) C(16) H(9) 119.5 no
S(1) C(17) H(10) 112.8 no
S(1) C(17) H(11) 112.3 no
S(1) C(17) H(12) 113.0 no
H(10) C(17) H(11) 105.8 no
H(10) C(17) H(12) 106.4 no
H(11) C(17) H(12) 106.0 no

loop_
_geom_bond_atom_site_label_1
_geom_bond_atom_site_label_2
_geom_bond_site_symmetry_1
_geom_bond_site_symmetry_2
_geom_bond_distance
_geom_bond_publ_flag
S(1) O(3) . . 1.433(2) yes
S(1) O(4) . . 1.436(2) yes
S(1) C(14) . . 1.756(3) yes
S(1) C(17) . . 1.749(3) yes
O(1) C(8) . . 1.350(5) yes
O(1) C(9) . . 1.434(4) yes
O(2) C(8) . . 1.202(4) yes
C(1) C(2) . . 1.365(6) yes
C(1) C(6) . . 1.383(4) yes
C(1) H(1) . . 1.00 no
C(2) C(3) . . 1.388(7) yes
C(2) H(2) . . 1.01 no
C(3) C(4) . . 1.383(6) yes
C(3) H(3) . . .94 no
C(4) C(5) . . 1.381(5) yes
C(4) H(4) . . .93 no
C(5) C(6) . . 1.382(4) yes
C(5) H(5) . . .96 no
C(6) C(7) . . 1.470(5) yes
C(7) C(8) . . 1.490(4) yes
C(7) C(10) . . 1.331(4) yes
C(9) C(10) . . 1.502(4) yes
C(9) H(13) . . .96 no
C(9) H(14) . . .97 no
C(10) C(11) . . 1.465(3) yes
C(11) C(12) . . 1.398(3) yes
C(11) C(16) . . 1.394(4) yes
C(12) C(13) . . 1.380(3) yes
C(12) H(6) . . .96 no
C(13) C(14) . . 1.390(3) yes
C(13) H(7) . . .96 no
C(14) C(15) . . 1.387(4) yes
C(15) C(16) . . 1.384(4) yes
C(15) H(8) . . .94 no
C(16) H(9) . . .99 no
C(17) H(10) . . .97 no
C(17) H(11) . . .98 no
C(17) H(12) . . .97 no

loop_
_geom_contact_atom_site_label_1
_geom_contact_atom_site_label_2
_geom_contact_distance
_geom_contact_site_symmetry_2
_geom_contact_publ_flag
O(1) H(10) 2.7521 1_565 no
O(1) H(7) 2.8096 6_566 no
O(1) H(11) 2.9404 1_565 no
O(1) C(17) 3.183(4) 1_565 no
O(1) O(4) 3.489(4) 4_554 no
O(1) C(13) 3.563(3) 6_566 no
O(2) H(12) 2.5808 6_566 no
O(2) H(3) 2.6392 7_656 no
O(2) C(17) 3.454(4) 6_566 no
O(2) C(3) 3.541(5) 7_656 no
O(2) C(15) 3.544(4) 4_554 no
O(2) C(16) 3.588(4) 4_554 no
O(3) H(14) 2.7627 3_545 no
O(3) H(2) 2.8860 3_535 no
O(3) H(8) 2.9208 8_546 no
O(3) C(9) 3.587(4) 3_545 no
O(4) H(5) 2.6062 6_556 no
O(4) H(6) 2.6462 8_446 no
O(4) H(7) 2.8852 8_446 no
O(4) H(14) 3.0082 3_545 no
O(4) C(12) 3.213(3) 8_446 no
O(4) C(13) 3.324(3) 8_446 no
O(4) C(5) 3.395(4) 6_556 no
C(1) H(1) 2.9683 6_666 no
C(2) H(10) 2.8400 4_654 no
C(3) H(10) 2.9596 4_654 no
C(5) C(12) 3.359(4) 4_554 no
C(5) C(11) 3.571(4) 4_554 no
C(8) C(15) 3.536(5) 4_554 no
C(12) H(5) 2.8769 3_545 no
C(12) H(11) 3.0270 6_556 no
C(13) H(11) 2.8255 6_556 no
H(1) H(1) 2.0947 6_666 no
H(2) H(10) 2.5917 4_654 no
H(2) H(2) 2.6478 6_666 no
H(7) H(8) 2.5788 8_546 no
H(12) H(12) 2.5900 6_556 no

loop_
_geom_torsion_atom_site_label_1
_geom_torsion_atom_site_label_2
_geom_torsion_atom_site_label_3
_geom_torsion_atom_site_label_4
_geom_torsion
_geom_torsion_publ_flag
S(1) C(14) C(13) C(12) -178.6(2) no
S(1) C(14) C(15) C(16) 178.3(2) no
O(1) C(8) C(7) C(6) 178.7(2) no
O(1) C(8) C(7) C(10) -2.1(3) no
O(1) C(9) C(10) C(7) -1.4(3) no
O(1) C(9) C(10) C(11) 173.6(2) no
O(2) C(8) O(1) C(9) -178.6(3) no
O(2) C(8) C(7) C(6) -1.6(5) no
O(2) C(8) C(7) C(10) 177.6(4) no
O(3) S(1) C(14) C(13) 38.5(2) no
O(3) S(1) C(14) C(15) -141.1(2) no
O(4) S(1) C(14) C(13) 168.1(2) no
O(4) S(1) C(14) C(15) -11.5(3) no
C(1) C(2) C(3) C(4) .8(7) no
C(1) C(6) C(5) C(4) -.1(5) no
C(1) C(6) C(7) C(8) 55.8(4) no
C(1) C(6) C(7) C(10) -123.2(4) no
C(2) C(1) C(6) C(5) .0(5) no
C(2) C(1) C(6) C(7) 178.6(4) no
C(2) C(3) C(4) C(5) -.9(6) no
C(3) C(2) C(1) C(6) -.3(7) no
C(3) C(4) C(5) C(6) .5(5) no
C(4) C(5) C(6) C(7) -178.7(3) no
C(5) C(6) C(7) C(8) -125.6(3) no
C(5) C(6) C(7) C(10) 55.4(4) no
C(6) C(7) C(10) C(9) -178.8(3) no
C(6) C(7) C(10) C(11) 6.8(5) no
C(7) C(8) O(1) C(9) 1.2(4) no
C(7) C(10) C(11) C(12) 25.9(4) no
C(7) C(10) C(11) C(16) -159.8(3) no
C(8) O(1) C(9) C(10) .1(3) no
C(8) C(7) C(10) C(9) 2.1(3) no
C(8) C(7) C(10) C(11) -172.3(3) no
C(9) C(10) C(11) C(12) -148.0(3) no
C(9) C(10) C(11) C(16) 26.4(4) no
C(10) C(11) C(12) C(13) 173.0(2) no
C(10) C(11) C(16) C(15) -173.3(2) no
C(11) C(12) C(13) C(14) .4(4) no
C(11) C(16) C(15) C(14) .3(4) no
C(12) C(11) C(16) C(15) 1.1(4) no
C(12) C(13) C(14) C(15) .9(4) no
C(13) C(12) C(11) C(16) -1.4(4) no
C(13) C(14) S(1) C(17) -76.2(2) no
C(13) C(14) C(15) C(16) -1.3(4) no
C(15) C(14) S(1) C(17) 104.2(3) no

loop_
_cod_related_entry_id
_cod_related_entry_database
_cod_related_entry_code
1 ChemSpider 4911
